data_7006828
loop_
_publ_author_name
'Layfield, Richard A.'
'Bashall, Alan'
'McPartlin, Mary'
'Rawson, Jeremy M.'
'Wright, Dominic S.'

_publ_section_title
;
 A structural and magnetic study of organolanthanide(III) amides.
;
_journal_issue 13
_journal_name_full 'Dalton transactions (Cambridge, England : 2003)'
_journal_page_first 1660
_journal_page_last 1666
_journal_paper_doi 10.1039/b514470a
_journal_year 2006
_chemical_formula_sum 'C37 H41 N6 O3 Yb3'
_chemical_formula_weight 1136.88
_chemical_name_systematic
;
?
;
_space_group_IT_number 19
_symmetry_cell_setting orthorhombic
_symmetry_space_group_name_Hall 'P 2ac 2ab'
_symmetry_space_group_name_H-M 'P 21 21 21'
_atom_sites_solution_hydrogens geom
_atom_sites_solution_primary direct
_atom_sites_solution_secondary difmap
_audit_creation_method SHELXL-97
_cell_angle_alpha 90.00
_cell_angle_beta 90.00
_cell_angle_gamma 90.00
_cell_formula_units_Z 4
_cell_length_a 11.383(5)
_cell_length_b 17.295(8)
_cell_length_c 18.602(7)
_cell_measurement_temperature 198(2)
_cell_volume 3662(3)
_computing_cell_refinement 'Bruker XSCANS'
_computing_data_collection 'Bruker XSCANS'
_computing_data_reduction 'Bruker XSCANS'
_computing_molecular_graphics 'Bruker SHELXTL'
_computing_publication_material 'Bruker SHELXTL'
_computing_structure_refinement 'SHELXL-97 (Sheldrick, 1997)'
_computing_structure_solution 'SHELXS-97 (Sheldrick, 1990)'
_diffrn_ambient_temperature 198(2)
_diffrn_measured_fraction_theta_full 1.000
_diffrn_measured_fraction_theta_max 1.000
_diffrn_measurement_device_type 'Bruker P4'
_diffrn_measurement_method theta/2theta
_diffrn_radiation_monochromator graphite
_diffrn_radiation_source 'fine-focus sealed tube'
_diffrn_radiation_type MoK\a
_diffrn_radiation_wavelength 0.71073
_diffrn_reflns_av_R_equivalents 0.0812
_diffrn_reflns_av_sigmaI/netI 0.0988
_diffrn_reflns_limit_h_max 1
_diffrn_reflns_limit_h_min -11
_diffrn_reflns_limit_k_max 1
_diffrn_reflns_limit_k_min -17
_diffrn_reflns_limit_l_max 18
_diffrn_reflns_limit_l_min -1
_diffrn_reflns_number 2922
_diffrn_reflns_theta_full 21.00
_diffrn_reflns_theta_max 21.00
_diffrn_reflns_theta_min 1.61
_diffrn_standards_decay_% 0
_diffrn_standards_interval_count 97
_diffrn_standards_number 3
_exptl_absorpt_coefficient_mu 7.642
_exptl_absorpt_correction_T_max 1.000
_exptl_absorpt_correction_T_min 0.526
_exptl_absorpt_correction_type semi-empirical
_exptl_absorpt_process_details psi-scans
_exptl_crystal_colour amber
_exptl_crystal_density_diffrn 2.058
_exptl_crystal_density_method 'not measured'
_exptl_crystal_F_000 2156
_exptl_crystal_size_max 0.22
_exptl_crystal_size_mid 0.14
_exptl_crystal_size_min 0.08
_refine_diff_density_max 1.766
_refine_diff_density_min -2.436
_refine_diff_density_rms 0.331
_refine_ls_abs_structure_details 'Flack H D (1983), Acta Cryst. A39, 876-881'
_refine_ls_abs_structure_Flack 0.02(7)
_refine_ls_extinction_method none
_refine_ls_goodness_of_fit_ref 1.014
_refine_ls_hydrogen_treatment mixed
_refine_ls_matrix_type full
_refine_ls_number_parameters 401
_refine_ls_number_reflns 2735
_refine_ls_number_restraints 276
_refine_ls_restrained_S_all 0.965
_refine_ls_R_factor_all 0.0996
_refine_ls_R_factor_gt 0.0734
_refine_ls_shift/su_max 0.006
_refine_ls_shift/su_mean 0.000
_refine_ls_structure_factor_coef Fsqd
_refine_ls_weighting_details 'calc w=1/[\s^2^(Fo^2^)+(0.1334P)^2^+0.0000P] where P=(Fo^2^+2Fc^2^)/3'
_refine_ls_weighting_scheme calc
_refine_ls_wR_factor_gt 0.1761
_refine_ls_wR_factor_ref 0.1908
_reflns_number_gt 2145
_reflns_number_total 2735
_reflns_threshold_expression >2sigma(I)
_cod_data_source_file b514470a.txt
_cod_data_source_block ix476
_cod_original_sg_symbol_H-M P2(1)2(1)2(1)
_cod_database_code 7006828

loop_
_symmetry_equiv_pos_as_xyz
'x, y, z'
'-x+1/2, -y, z+1/2'
'x+1/2, -y+1/2, -z'
'-x, y+1/2, -z+1/2'

loop_
_atom_site_label
_atom_site_type_symbol
_atom_site_fract_x
_atom_site_fract_y
_atom_site_fract_z
_atom_site_U_iso_or_equiv
_atom_site_adp_type
_atom_site_occupancy
_atom_site_symmetry_multiplicity
_atom_site_calc_flag
_atom_site_refinement_flags
_atom_site_disorder_assembly
_atom_site_disorder_group
Yb1 Yb -0.20299(12) -0.06074(8) 0.41753(7) 0.0276(4) Uani 1 1 d . . .
Yb2 Yb 0.01640(11) -0.01892(9) 0.54509(7) 0.0279(4) Uani 1 1 d . . .
Yb3 Yb -0.04282(14) 0.10174(9) 0.36561(7) 0.0357(4) Uani 1 1 d . . .
O1 O -0.0610(17) 0.0140(11) 0.4473(10) 0.030(4) Uani 1 1 d U . .
N1 N -0.234(2) 0.0494(15) 0.3382(13) 0.042(8) Uani 1 1 d . . .
H1 H -0.2472 0.0376 0.2902 0.050 Uiso 1 1 calc R . .
C11 C -0.331(3) 0.0759(17) 0.3767(16) 0.028(7) Uani 1 1 d U . .
N12 N -0.411(2) 0.1181(16) 0.3410(12) 0.037(8) Uani 1 1 d . . .
C13 C -0.497(3) 0.1432(19) 0.3826(18) 0.038(7) Uani 1 1 d U . .
C14 C -0.513(3) 0.1248(18) 0.4562(17) 0.041(7) Uani 1 1 d U . .
H14 H -0.5771 0.1447 0.4835 0.050 Uiso 1 1 calc R . .
C15 C -0.431(3) 0.076(2) 0.4853(18) 0.045(8) Uani 1 1 d U . .
N16 N -0.345(3) 0.0466(18) 0.4478(17) 0.063(7) Uani 1 1 d U . .
O131 O -0.591(2) 0.1892(13) 0.3580(10) 0.042(7) Uani 1 1 d . . .
C132 C -0.577(4) 0.210(2) 0.2877(18) 0.056(8) Uani 1 1 d U . .
H13A H -0.4927 0.2136 0.2765 0.084 Uiso 1 1 calc R . .
H13B H -0.6134 0.2609 0.2798 0.084 Uiso 1 1 calc R . .
H13C H -0.6138 0.1718 0.2565 0.084 Uiso 1 1 calc R . .
C151 C -0.432(3) 0.058(2) 0.5593(16) 0.051(8) Uani 1 1 d U . .
H15A H -0.3793 0.0144 0.5683 0.076 Uiso 1 1 calc R . .
H15B H -0.5124 0.0437 0.5737 0.076 Uiso 1 1 calc R . .
H15C H -0.4066 0.1029 0.5872 0.076 Uiso 1 1 calc R . .
N2 N -0.095(2) -0.1328(15) 0.5141(13) 0.037(6) Uani 1 1 d U . .
H2 H -0.0469 -0.1707 0.4945 0.044 Uiso 1 1 calc R . .
C21 C -0.190(2) -0.1644(15) 0.5461(15) 0.020(6) Uani 1 1 d U . .
N22 N -0.188(2) -0.2182(14) 0.5976(13) 0.033(6) Uani 1 1 d U . .
C23 C -0.302(3) -0.2454(18) 0.6154(16) 0.030(7) Uani 1 1 d U . .
C24 C -0.400(3) -0.2152(16) 0.5855(18) 0.037(10) Uani 1 1 d . . .
H24 H -0.4744 -0.2350 0.5998 0.045 Uiso 1 1 calc R . .
C25 C -0.397(3) -0.162(2) 0.5398(19) 0.040(7) Uani 1 1 d U . .
N26 N -0.297(2) -0.1287(15) 0.5162(14) 0.037(6) Uani 1 1 d U . .
O231 O -0.309(3) -0.3002(14) 0.6654(13) 0.061(8) Uani 1 1 d . . .
C232 C -0.194(3) -0.328(2) 0.6957(19) 0.051(8) Uani 1 1 d U . .
H23A H -0.1562 -0.3624 0.6612 0.077 Uiso 1 1 calc R . .
H23B H -0.2089 -0.3557 0.7407 0.077 Uiso 1 1 calc R . .
H23C H -0.1433 -0.2834 0.7052 0.077 Uiso 1 1 calc R . .
C251 C -0.510(4) -0.129(2) 0.512(2) 0.072(9) Uani 1 1 d U . .
H25A H -0.5726 -0.1681 0.5162 0.108 Uiso 1 1 calc R . .
H25B H -0.5010 -0.1143 0.4616 0.108 Uiso 1 1 calc R . .
H25C H -0.5317 -0.0835 0.5405 0.108 Uiso 1 1 calc R . .
C31 C -0.3264(15) -0.1818(11) 0.3656(9) 0.035(7) Uani 1 1 d GU . .
H31 H -0.3915 -0.2011 0.3920 0.042 Uiso 1 1 calc R . .
C32 C -0.2078(16) -0.2058(11) 0.3732(10) 0.022(6) Uani 1 1 d GU . .
H32 H -0.1796 -0.2440 0.4056 0.026 Uiso 1 1 calc R . .
C33 C -0.1386(15) -0.1626(14) 0.3240(12) 0.030(7) Uani 1 1 d GU . .
H33 H -0.0561 -0.1669 0.3176 0.036 Uiso 1 1 calc R . .
C34 C -0.215(2) -0.1119(13) 0.2859(11) 0.065(9) Uani 1 1 d GU . .
H34 H -0.1917 -0.0764 0.2496 0.078 Uiso 1 1 calc R . .
C35 C -0.3306(18) -0.1238(12) 0.3116(11) 0.040(7) Uani 1 1 d GU . .
H35 H -0.3991 -0.0975 0.2956 0.048 Uiso 1 1 calc R . .
C41 C 0.160(2) 0.0507(16) 0.3056(12) 0.062(7) Uani 1 1 d GU . .
H41 H 0.2240 0.0390 0.3365 0.074 Uiso 1 1 calc R . .
C42 C 0.135(3) 0.1241(14) 0.2752(16) 0.072(7) Uani 1 1 d GU . .
H42 H 0.1785 0.1701 0.2822 0.087 Uiso 1 1 calc R . .
C43 C 0.032(3) 0.1165(18) 0.2325(16) 0.093(7) Uani 1 1 d GU . .
H43 H -0.0051 0.1567 0.2059 0.112 Uiso 1 1 calc R . .
C44 C -0.006(2) 0.038(2) 0.2366(15) 0.081(7) Uani 1 1 d GU . .
H44 H -0.0731 0.0172 0.2131 0.097 Uiso 1 1 calc R . .
C45 C 0.073(3) -0.0022(14) 0.2818(16) 0.084(7) Uani 1 1 d GU . .
H45 H 0.0685 -0.0555 0.2939 0.101 Uiso 1 1 calc R . .
C51 C -0.1174(17) 0.0787(10) 0.6149(10) 0.026(7) Uani 1 1 d GU . .
H51 H -0.1589 0.1151 0.5863 0.031 Uiso 1 1 calc R . .
C52 C -0.1579(18) 0.0040(11) 0.6348(12) 0.050(8) Uani 1 1 d GU . .
H52 H -0.2313 -0.0182 0.6219 0.061 Uiso 1 1 calc R . .
C53 C -0.070(2) -0.0315(11) 0.6773(13) 0.043(7) Uani 1 1 d GU . .
H53 H -0.0734 -0.0817 0.6979 0.051 Uiso 1 1 calc R . .
C54 C 0.026(2) 0.0211(15) 0.6837(13) 0.069(8) Uani 1 1 d GU . .
H54 H 0.0966 0.0123 0.7093 0.083 Uiso 1 1 calc R . .
C55 C -0.0040(18) 0.0892(12) 0.6451(12) 0.048(8) Uani 1 1 d GU . .
H55 H 0.0438 0.1340 0.6403 0.058 Uiso 1 1 calc R . .
C61 C 0.1882(15) -0.1179(9) 0.5274(10) 0.037(7) Uani 1 1 d GU . .
H61 H 0.1657 -0.1708 0.5256 0.044 Uiso 1 1 calc R . .
C62 C 0.221(2) -0.0765(12) 0.5901(9) 0.047(8) Uani 1 1 d GU . .
H62 H 0.2251 -0.0968 0.6376 0.057 Uiso 1 1 calc R . .
C63 C 0.248(2) 0.0005(11) 0.5695(12) 0.065(9) Uani 1 1 d GU . .
H63 H 0.2732 0.0408 0.6007 0.078 Uiso 1 1 calc R . .
C64 C 0.232(2) 0.0067(10) 0.4941(12) 0.043(7) Uani 1 1 d GU . .
H64 H 0.2436 0.0519 0.4659 0.052 Uiso 1 1 calc R . .
C65 C 0.195(2) -0.0665(11) 0.4681(9) 0.026(6) Uani 1 1 d GU . .
H65 H 0.1771 -0.0789 0.4195 0.031 Uiso 1 1 calc R . .
C71 C -0.010(3) 0.2022(13) 0.4664(13) 0.086(9) Uani 1 1 d GU . .
H71 H 0.0284 0.1830 0.5081 0.104 Uiso 1 1 calc R . .
C72 C 0.047(3) 0.2322(17) 0.4042(16) 0.063(8) Uani 1 1 d GU . .
H72 H 0.1289 0.2366 0.3971 0.076 Uiso 1 1 calc R . .
C73 C -0.042(4) 0.2544(16) 0.3545(13) 0.107(10) Uani 1 1 d GU . .
H73 H -0.0292 0.2763 0.3083 0.128 Uiso 1 1 calc R . .
C74 C -0.153(3) 0.2382(19) 0.3860(18) 0.098(10) Uani 1 1 d GU . .
H74 H -0.2274 0.2473 0.3645 0.117 Uiso 1 1 calc R . .
C75 C -0.133(2) 0.2059(17) 0.4551(16) 0.077(9) Uani 1 1 d GU . .
H75 H -0.1918 0.1896 0.4880 0.093 Uiso 1 1 calc R . .

loop_
_atom_site_aniso_label
_atom_site_aniso_U_11
_atom_site_aniso_U_22
_atom_site_aniso_U_33
_atom_site_aniso_U_23
_atom_site_aniso_U_13
_atom_site_aniso_U_12
Yb1 0.0250(8) 0.0334(7) 0.0243(7) 0.0035(8) -0.0065(7) 0.0035(8)
Yb2 0.0203(7) 0.0435(8) 0.0198(7) -0.0003(7) -0.0007(6) -0.0003(7)
Yb3 0.0376(9) 0.0428(9) 0.0266(8) 0.0079(8) 0.0028(8) -0.0046(9)
O1 0.032(5) 0.028(5) 0.030(5) 0.003(4) 0.000(4) 0.004(4)
N1 0.052(18) 0.043(17) 0.030(14) -0.029(14) -0.014(15) -0.003(16)
C11 0.027(9) 0.028(10) 0.028(10) -0.004(8) -0.006(8) -0.002(7)
N12 0.044(17) 0.054(18) 0.012(12) 0.018(14) -0.010(14) -0.021(16)
C13 0.035(10) 0.038(10) 0.042(10) -0.001(8) -0.001(8) -0.007(8)
C14 0.040(10) 0.044(10) 0.040(10) -0.002(8) -0.005(8) 0.003(8)
C15 0.044(10) 0.046(10) 0.045(10) 0.001(8) -0.002(8) 0.002(8)
N16 0.064(10) 0.060(10) 0.066(10) 0.005(8) 0.001(8) 0.001(8)
O131 0.039(14) 0.068(16) 0.019(11) -0.015(12) -0.013(11) 0.022(14)
C132 0.057(11) 0.057(11) 0.054(11) -0.002(8) -0.006(8) 0.001(8)
C151 0.050(10) 0.054(10) 0.048(10) -0.003(8) -0.005(8) 0.006(8)
N2 0.029(9) 0.040(9) 0.040(9) -0.010(7) -0.001(7) -0.004(7)
C21 0.017(9) 0.018(9) 0.025(9) 0.005(7) -0.005(8) -0.005(7)
N22 0.032(9) 0.036(9) 0.031(9) 0.001(7) 0.001(7) -0.003(7)
C23 0.038(10) 0.030(9) 0.023(9) 0.000(7) 0.002(8) -0.005(8)
C24 0.05(2) 0.019(17) 0.040(19) -0.019(18) -0.02(2) 0.008(17)
C25 0.038(10) 0.043(10) 0.039(10) 0.001(8) -0.002(8) -0.002(8)
N26 0.030(9) 0.041(9) 0.039(9) -0.001(7) 0.002(7) 0.000(7)
O231 0.069(19) 0.065(17) 0.050(15) -0.014(15) 0.006(16) -0.020(17)
C232 0.051(10) 0.052(10) 0.051(11) 0.004(8) -0.003(8) -0.004(8)
C251 0.069(11) 0.074(11) 0.074(12) 0.002(8) -0.005(8) 0.001(8)
C31 0.035(10) 0.039(10) 0.033(10) -0.007(8) -0.009(8) -0.003(8)
C32 0.021(9) 0.023(9) 0.022(9) -0.002(7) -0.003(8) -0.004(7)
C33 0.034(10) 0.031(10) 0.024(9) 0.005(7) -0.005(8) 0.002(8)
C34 0.064(11) 0.063(11) 0.068(11) -0.004(8) 0.001(8) -0.001(8)
C35 0.042(10) 0.039(10) 0.039(10) -0.008(8) -0.010(8) -0.003(8)
C41 0.061(8) 0.065(8) 0.058(9) 0.000(6) 0.003(6) 0.000(6)
C42 0.071(8) 0.072(9) 0.073(9) -0.001(6) 0.001(6) -0.001(6)
C43 0.096(9) 0.095(9) 0.089(9) 0.003(6) 0.003(6) 0.001(6)
C44 0.080(9) 0.084(9) 0.079(9) -0.005(6) 0.000(6) -0.002(6)
C45 0.085(9) 0.084(9) 0.082(9) 0.002(6) 0.004(6) -0.001(6)
C51 0.026(9) 0.026(10) 0.025(9) -0.007(7) 0.004(7) 0.006(7)
C52 0.050(10) 0.053(11) 0.048(11) -0.004(8) 0.000(8) 0.002(8)
C53 0.045(10) 0.043(10) 0.040(10) -0.005(8) 0.012(8) 0.002(8)
C54 0.066(11) 0.073(11) 0.067(11) -0.008(8) -0.002(8) 0.003(8)
C55 0.052(10) 0.046(10) 0.046(10) -0.002(8) 0.004(8) 0.000(8)
C61 0.031(10) 0.037(10) 0.042(10) -0.009(8) 0.005(8) 0.003(8)
C62 0.044(10) 0.052(10) 0.045(10) 0.001(8) -0.003(8) 0.006(8)
C63 0.063(11) 0.070(11) 0.063(11) -0.004(8) -0.004(8) -0.002(8)
C64 0.044(10) 0.050(10) 0.036(10) -0.001(8) 0.004(8) 0.003(8)
C65 0.025(9) 0.029(9) 0.024(9) -0.003(8) 0.000(7) 0.003(8)
C71 0.089(12) 0.083(12) 0.087(12) 0.000(8) -0.002(8) 0.005(8)
C72 0.066(11) 0.059(11) 0.064(11) -0.004(8) 0.003(8) -0.008(8)
C73 0.106(12) 0.105(12) 0.109(13) 0.004(8) 0.005(8) -0.002(8)
C74 0.096(12) 0.097(12) 0.101(13) -0.001(8) -0.002(8) 0.003(8)
C75 0.080(11) 0.077(11) 0.075(12) 0.002(8) 0.004(8) -0.001(8)

loop_
_atom_type_symbol
_atom_type_description
_atom_type_scat_dispersion_real
_atom_type_scat_dispersion_imag
_atom_type_scat_source
C C 0.0033 0.0016 'International Tables Vol C Tables 4.2.6.8 and 6.1.1.4'
H H 0.0000 0.0000 'International Tables Vol C Tables 4.2.6.8 and 6.1.1.4'
N N 0.0061 0.0033 'International Tables Vol C Tables 4.2.6.8 and 6.1.1.4'
O O 0.0106 0.0060 'International Tables Vol C Tables 4.2.6.8 and 6.1.1.4'
Yb Yb -0.3850 5.5486 'International Tables Vol C Tables 4.2.6.8 and 6.1.1.4'

loop_
_geom_angle_atom_site_label_1
_geom_angle_atom_site_label_2
_geom_angle_atom_site_label_3
_geom_angle
_geom_angle_site_symmetry_1
_geom_angle_site_symmetry_3
_geom_angle_publ_flag
O1 Yb1 N1 78.0(8) . . ?
O1 Yb1 N26 115.4(8) . . ?
N1 Yb1 N26 140.8(9) . . ?
O1 Yb1 N16 89.0(9) . . ?
N1 Yb1 N16 57.9(9) . . ?
N26 Yb1 N16 84.6(9) . . ?
O1 Yb1 N2 75.3(8) . . ?
N1 Yb1 N2 153.3(8) . . ?
N26 Yb1 N2 55.4(8) . . ?
N16 Yb1 N2 121.3(9) . . ?
O1 Yb1 C33 111.8(6) . . ?
N1 Yb1 C33 99.6(8) . . ?
N26 Yb1 C33 107.7(8) . . ?
N16 Yb1 C33 146.4(9) . . ?
N2 Yb1 C33 90.3(8) . . ?
O1 Yb1 C34 119.1(7) . . ?
N1 Yb1 C34 71.9(7) . . ?
N26 Yb1 C34 121.6(7) . . ?
N16 Yb1 C34 115.2(9) . . ?
N2 Yb1 C34 121.9(8) . . ?
C33 Yb1 C34 31.8(3) . . ?
O1 Yb1 C32 132.0(6) . . ?
N1 Yb1 C32 123.4(7) . . ?
N26 Yb1 C32 76.5(7) . . ?
N16 Yb1 C32 138.9(8) . . ?
N2 Yb1 C32 76.2(7) . . ?
C33 Yb1 C32 31.5(2) . . ?
C34 Yb1 C32 51.9(3) . . ?
O1 Yb1 C35 147.6(7) . . ?
N1 Yb1 C35 78.2(7) . . ?
N26 Yb1 C35 96.9(8) . . ?
N16 Yb1 C35 96.6(8) . . ?
N2 Yb1 C35 126.2(7) . . ?
C33 Yb1 C35 51.7(3) . . ?
C34 Yb1 C35 31.1(2) . . ?
C32 Yb1 C35 51.2(3) . . ?
O1 Yb1 C31 162.4(6) . . ?
N1 Yb1 C31 108.4(7) . . ?
N26 Yb1 C31 70.5(7) . . ?
N16 Yb1 C31 108.4(8) . . ?
N2 Yb1 C31 97.2(7) . . ?
C33 Yb1 C31 51.5(3) . . ?
C34 Yb1 C31 51.3(3) . . ?
C32 Yb1 C31 30.81(19) . . ?
C35 Yb1 C31 30.6(2) . . ?
O1 Yb2 N2 78.1(8) . . ?
O1 Yb2 C65 86.4(6) . . ?
N2 Yb2 C65 91.2(7) . . ?
O1 Yb2 C52 101.1(7) . . ?
N2 Yb2 C52 83.0(7) . . ?
C65 Yb2 C52 169.3(6) . . ?
O1 Yb2 C61 112.5(7) . . ?
N2 Yb2 C61 80.2(7) . . ?
C65 Yb2 C61 31.5(2) . . ?
C52 Yb2 C61 138.0(6) . . ?
O1 Yb2 C51 90.6(6) . . ?
N2 Yb2 C51 109.8(8) . . ?
C65 Yb2 C51 157.7(6) . . ?
C52 Yb2 C51 31.4(2) . . ?
C61 Yb2 C51 156.6(6) . . ?
O1 Yb2 C53 132.1(8) . . ?
N2 Yb2 C53 87.7(8) . . ?
C65 Yb2 C53 140.1(6) . . ?
C52 Yb2 C53 31.2(3) . . ?
C61 Yb2 C53 109.7(6) . . ?
C51 Yb2 C53 51.6(3) . . ?
O1 Yb2 C64 91.9(7) . . ?
N2 Yb2 C64 122.3(8) . . ?
C65 Yb2 C64 31.2(2) . . ?
C52 Yb2 C64 153.8(6) . . ?
C61 Yb2 C64 51.5(3) . . ?
C51 Yb2 C64 127.2(6) . . ?
C53 Yb2 C64 133.0(8) . . ?
O1 Yb2 C55 112.3(7) . . ?
N2 Yb2 C55 134.3(7) . . ?
C65 Yb2 C55 132.4(6) . . ?
C52 Yb2 C55 51.7(3) . . ?
C61 Yb2 C55 127.9(6) . . ?
C51 Yb2 C55 31.3(2) . . ?
C53 Yb2 C55 51.3(4) . . ?
C64 Yb2 C55 102.3(6) . . ?
O1 Yb2 C54 141.4(7) . . ?
N2 Yb2 C54 117.6(8) . . ?
C65 Yb2 C54 125.4(6) . . ?
C52 Yb2 C54 51.4(3) . . ?
C61 Yb2 C54 105.1(6) . . ?
C51 Yb2 C54 51.5(3) . . ?
C53 Yb2 C54 30.9(3) . . ?
C64 Yb2 C54 105.3(7) . . ?
C55 Yb2 C54 31.0(3) . . ?
O1 Yb2 C62 137.7(7) . . ?
N2 Yb2 C62 103.3(8) . . ?
C65 Yb2 C62 51.5(3) . . ?
C52 Yb2 C62 121.2(6) . . ?
C61 Yb2 C62 31.1(2) . . ?
C51 Yb2 C62 126.4(6) . . ?
C53 Yb2 C62 90.0(7) . . ?
C64 Yb2 C62 51.0(3) . . ?
C55 Yb2 C62 96.9(6) . . ?
C54 Yb2 C62 76.1(6) . . ?
O1 Yb2 C63 121.5(7) . . ?
N2 Yb2 C63 131.0(7) . . ?
C65 Yb2 C63 51.2(3) . . ?
C52 Yb2 C63 127.9(6) . . ?
C61 Yb2 C63 51.1(3) . . ?
C51 Yb2 C63 113.9(6) . . ?
C53 Yb2 C63 102.4(8) . . ?
C64 Yb2 C63 30.7(2) . . ?
C55 Yb2 C63 83.1(6) . . ?
C54 Yb2 C63 76.5(7) . . ?
C62 Yb2 C63 30.6(3) . . ?
O1 Yb3 N1 78.3(8) . . ?
O1 Yb3 C72 117.2(8) . . ?
N1 Yb3 C72 138.1(9) . . ?
O1 Yb3 C71 88.6(7) . . ?
N1 Yb3 C71 122.5(9) . . ?
C72 Yb3 C71 31.9(3) . . ?
O1 Yb3 C73 139.1(7) . . ?
N1 Yb3 C73 111.2(11) . . ?
C72 Yb3 C73 31.5(3) . . ?
C71 Yb3 C73 52.1(4) . . ?
O1 Yb3 C75 89.9(8) . . ?
N1 Yb3 C75 92.2(9) . . ?
C72 Yb3 C75 52.0(3) . . ?
C71 Yb3 C75 31.4(3) . . ?
C73 Yb3 C75 51.3(4) . . ?
O1 Yb3 C43 139.7(8) . . ?
N1 Yb3 C43 97.4(9) . . ?
C72 Yb3 C43 92.8(10) . . ?
C71 Yb3 C43 124.8(10) . . ?
C73 Yb3 C43 80.1(9) . . ?
C75 Yb3 C43 130.4(9) . . ?
O1 Yb3 C74 118.1(9) . . ?
N1 Yb3 C74 86.5(9) . . ?
C72 Yb3 C74 51.6(4) . . ?
C71 Yb3 C74 51.5(4) . . ?
C73 Yb3 C74 30.8(3) . . ?
C75 Yb3 C74 30.7(3) . . ?
C43 Yb3 C74 101.4(10) . . ?
O1 Yb3 C42 128.4(8) . . ?
N1 Yb3 C42 127.3(9) . . ?
C72 Yb3 C42 75.5(8) . . ?
C71 Yb3 C42 104.5(9) . . ?
C73 Yb3 C42 78.6(10) . . ?
C75 Yb3 C42 126.3(8) . . ?
C43 Yb3 C42 31.2(3) . . ?
C74 Yb3 C42 108.3(10) . . ?
O1 Yb3 C44 111.1(9) . . ?
N1 Yb3 C44 78.2(8) . . ?
C72 Yb3 C44 123.2(9) . . ?
C71 Yb3 C44 154.8(9) . . ?
C73 Yb3 C44 109.7(9) . . ?
C75 Yb3 C44 154.2(10) . . ?
C43 Yb3 C44 31.1(3) . . ?
C74 Yb3 C44 123.8(10) . . ?
C42 Yb3 C44 51.1(4) . . ?
O1 Yb3 C41 98.2(8) . . ?
N1 Yb3 C41 123.9(8) . . ?
C72 Yb3 C41 93.7(9) . . ?
C71 Yb3 C41 113.2(9) . . ?
C73 Yb3 C41 106.8(10) . . ?
C75 Yb3 C41 143.8(8) . . ?
C43 Yb3 C41 50.9(4) . . ?
C74 Yb3 C41 137.6(10) . . ?
C42 Yb3 C41 30.7(3) . . ?
C44 Yb3 C41 50.5(4) . . ?
O1 Yb3 C45 89.2(8) . . ?
N1 Yb3 C45 93.8(8) . . ?
C72 Yb3 C45 123.2(8) . . ?
C71 Yb3 C45 142.2(9) . . ?
C73 Yb3 C45 127.8(9) . . ?
C75 Yb3 C45 173.5(9) . . ?
C43 Yb3 C45 50.8(4) . . ?
C74 Yb3 C45 152.0(10) . . ?
C42 Yb3 C45 50.6(4) . . ?
C44 Yb3 C45 30.5(3) . . ?
C41 Yb3 C45 30.3(3) . . ?
Yb2 O1 Yb1 112.1(8) . . ?
Yb2 O1 Yb3 139.5(10) . . ?
Yb1 O1 Yb3 108.4(8) . . ?
C11 N1 Yb3 118.9(18) . . ?
C11 N1 Yb1 93.5(18) . . ?
Yb3 N1 Yb1 92.1(9) . . ?
N12 C11 N1 118(3) . . ?
N12 C11 N16 125(3) . . ?
N1 C11 N16 117(3) . . ?
C11 N12 C13 113(3) . . ?
N12 C13 O131 124(3) . . ?
N12 C13 C14 126(3) . . ?
O131 C13 C14 110(3) . . ?
C15 C14 C13 115(3) . . ?
N16 C15 C14 123(3) . . ?
N16 C15 C151 116(3) . . ?
C14 C15 C151 121(3) . . ?
C15 N16 C11 116(3) . . ?
C15 N16 Yb1 153(3) . . ?
C11 N16 Yb1 89(2) . . ?
C13 O131 C132 112(3) . . ?
C21 N2 Yb2 130(2) . . ?
C21 N2 Yb1 97.1(17) . . ?
Yb2 N2 Yb1 91.4(9) . . ?
N22 C21 N2 125(3) . . ?
N22 C21 N26 126(3) . . ?
N2 C21 N26 109(2) . . ?
C21 N22 C23 112(3) . . ?
C24 C23 O231 121(3) . . ?
C24 C23 N22 122(3) . . ?
O231 C23 N22 117(3) . . ?
C25 C24 C23 122(4) . . ?
C24 C25 N26 124(3) . . ?
C24 C25 C251 119(3) . . ?
N26 C25 C251 117(3) . . ?
C25 N26 C21 113(2) . . ?
C25 N26 Yb1 145(2) . . ?
C21 N26 Yb1 97.3(17) . . ?
C23 O231 C232 116(3) . . ?
C32 C31 C35 108.0 . . ?
C32 C31 Yb1 72.3(7) . . ?
C35 C31 Yb1 73.9(7) . . ?
C31 C32 C33 108.0 . . ?
C31 C32 Yb1 76.9(7) . . ?
C33 C32 Yb1 72.0(7) . . ?
C34 C33 C32 108.0 . . ?
C34 C33 Yb1 75.1(8) . . ?
C32 C33 Yb1 76.5(7) . . ?
C33 C34 C35 108.0 . . ?
C33 C34 Yb1 73.2(8) . . ?
C35 C34 Yb1 77.3(7) . . ?
C34 C35 C31 108.0 . . ?
C34 C35 Yb1 71.6(7) . . ?
C31 C35 Yb1 75.5(7) . . ?
C42 C41 C45 108.0 . . ?
C42 C41 Yb3 72.5(11) . . ?
C45 C41 Yb3 75.2(10) . . ?
C43 C42 C41 108.0 . . ?
C43 C42 Yb3 73.4(9) . . ?
C41 C42 Yb3 76.9(11) . . ?
C42 C43 C44 108.0 . . ?
C42 C43 Yb3 75.4(9) . . ?
C44 C43 Yb3 76.1(11) . . ?
C43 C44 C45 108.0 . . ?
C43 C44 Yb3 72.9(11) . . ?
C45 C44 Yb3 76.7(10) . . ?
C44 C45 C41 108.0 . . ?
C44 C45 Yb3 72.8(9) . . ?
C41 C45 Yb3 74.5(10) . . ?
C52 C51 C55 108.0 . . ?
C52 C51 Yb2 74.5(8) . . ?
C55 C51 Yb2 75.5(9) . . ?
C53 C52 C51 108.0 . . ?
C53 C52 Yb2 75.7(8) . . ?
C51 C52 Yb2 74.1(7) . . ?
C52 C53 C54 108.0 . . ?
C52 C53 Yb2 73.1(8) . . ?
C54 C53 Yb2 75.1(8) . . ?
C55 C54 C53 108.0 . . ?
C55 C54 Yb2 73.6(7) . . ?
C53 C54 Yb2 74.0(8) . . ?
C54 C55 C51 108.0 . . ?
C54 C55 Yb2 75.4(8) . . ?
C51 C55 Yb2 73.2(8) . . ?
C62 C61 C65 108.0 . . ?
C62 C61 Yb2 76.5(9) . . ?
C65 C61 Yb2 74.1(8) . . ?
C61 C62 C63 108.0 . . ?
C61 C62 Yb2 72.4(8) . . ?
C63 C62 Yb2 75.8(7) . . ?
C64 C63 C62 108.0 . . ?
C64 C63 Yb2 73.3(8) . . ?
C62 C63 Yb2 73.6(7) . . ?
C65 C64 C63 108.0 . . ?
C65 C64 Yb2 72.5(7) . . ?
C63 C64 Yb2 76.0(9) . . ?
C64 C65 C61 108.0 . . ?
C64 C65 Yb2 76.4(7) . . ?
C61 C65 Yb2 74.4(8) . . ?
C75 C71 C72 108.0 . . ?
C75 C71 Yb3 77.2(12) . . ?
C72 C71 Yb3 73.8(10) . . ?
C73 C72 C71 108.0 . . ?
C73 C72 Yb3 77.0(11) . . ?
C71 C72 Yb3 74.3(10) . . ?
C72 C73 C74 108.0 . . ?
C72 C73 Yb3 71.5(10) . . ?
C74 C73 Yb3 76.5(12) . . ?
C75 C74 C73 108.0 . . ?
C75 C74 Yb3 73.1(9) . . ?
C73 C74 Yb3 72.7(11) . . ?
C74 C75 C71 108.0 . . ?
C74 C75 Yb3 76.2(9) . . ?
C71 C75 Yb3 71.4(11) . . ?

loop_
_geom_bond_atom_site_label_1
_geom_bond_atom_site_label_2
_geom_bond_distance
_geom_bond_site_symmetry_2
_geom_bond_publ_flag
Yb1 O1 2.143(19) . ?
Yb1 N1 2.43(3) . ?
Yb1 N26 2.43(3) . ?
Yb1 N16 2.53(3) . ?
Yb1 N2 2.51(3) . ?
Yb1 C33 2.58(2) . ?
Yb1 C34 2.61(2) . ?
Yb1 C32 2.64(2) . ?
Yb1 C35 2.68(2) . ?
Yb1 C31 2.700(18) . ?
Yb2 O1 2.100(19) . ?
Yb2 N2 2.41(3) . ?
Yb2 C65 2.62(2) . ?
Yb2 C52 2.62(2) . ?
Yb2 C61 2.620(17) . ?
Yb2 C51 2.618(19) . ?
Yb2 C53 2.66(2) . ?
Yb2 C64 2.67(2) . ?
Yb2 C55 2.65(2) . ?
Yb2 C54 2.67(3) . ?
Yb2 C62 2.67(2) . ?
Yb2 C63 2.70(2) . ?
Yb3 O1 2.157(19) . ?
Yb3 N1 2.41(3) . ?
Yb3 C72 2.58(3) . ?
Yb3 C71 2.58(2) . ?
Yb3 C73 2.65(3) . ?
Yb3 C75 2.66(3) . ?
Yb3 C43 2.63(3) . ?
Yb3 C74 2.70(3) . ?
Yb3 C42 2.66(3) . ?
Yb3 C44 2.67(3) . ?
Yb3 C41 2.71(2) . ?
Yb3 C45 2.72(3) . ?
N1 C11 1.40(4) . ?
C11 N12 1.34(4) . ?
C11 N16 1.43(4) . ?
N12 C13 1.32(4) . ?
C13 O131 1.41(4) . ?
C13 C14 1.42(4) . ?
C14 C15 1.37(4) . ?
C15 N16 1.31(4) . ?
C15 C151 1.41(4) . ?
O131 C132 1.37(4) . ?
N2 C21 1.35(4) . ?
C21 N22 1.34(4) . ?
C21 N26 1.47(4) . ?
N22 C23 1.42(4) . ?
C23 C24 1.35(5) . ?
C23 O231 1.33(4) . ?
C24 C25 1.25(4) . ?
C25 N26 1.35(4) . ?
C25 C251 1.51(5) . ?
O231 C232 1.50(4) . ?
C31 C32 1.4200 . ?
C31 C35 1.4200 . ?
C32 C33 1.4200 . ?
C33 C34 1.4200 . ?
C34 C35 1.4200 . ?
C41 C42 1.4200 . ?
C41 C45 1.4200 . ?
C42 C43 1.4200 . ?
C43 C44 1.4200 . ?
C44 C45 1.4200 . ?
C51 C52 1.4200 . ?
C51 C55 1.4200 . ?
C52 C53 1.4200 . ?
C53 C54 1.4200 . ?
C54 C55 1.4200 . ?
C61 C62 1.4200 . ?
C61 C65 1.4200 . ?
C62 C63 1.4200 . ?
C63 C64 1.4200 . ?
C64 C65 1.4200 . ?
C71 C75 1.4200 . ?
C71 C72 1.4200 . ?
C72 C73 1.4200 . ?
C73 C74 1.4200 . ?
C74 C75 1.4200 . ?
